data_4021204
loop_
_publ_author_name
'Arumugasamy Elangovan'
'Jui-Hsien Lin'
'Shu-Wen Yang'
'Hsien-Yi Hsu'
'Tong-Ing Ho'

_publ_section_title
;
 Synthesis and Electrogenerated Chemiluminescence
 of Donor-Substituted Phenylethynylcoumarins
;
_journal_name_full 'Journal of Organic Chemistry'
_journal_page_first 8086
_journal_page_last 8092
_journal_paper_doi 10.1021/jo0493424
_journal_volume 69
_journal_year 2004
_chemical_formula_sum 'C20 H16 O3'
_chemical_formula_weight 304.33
_space_group_IT_number 15
_symmetry_cell_setting monoclinic
_symmetry_space_group_name_Hall '-C 2yc'
_symmetry_space_group_name_H-M 'C 1 2/c 1'
_cell_angle_alpha 90.00
_cell_angle_beta 115.704(2)
_cell_angle_gamma 90.00
_cell_formula_units_Z 8
_cell_length_a 34.0680(4)
_cell_length_b 5.9080(2)
_cell_length_c 17.5600(7)
_cell_measurement_temperature 295(2)
_cell_volume 3184.6(2)
_diffrn_ambient_temperature 295(2)
_exptl_crystal_density_diffrn 1.269
_refine_ls_R_factor_obs 0.0582
_refine_ls_wR_factor_obs 0.1354
_cod_depositor_comments
;
The following automatic conversions were performed:
'_symmetry_cell_setting' value 'Monoclinic' changed to 'monoclinic'
according to '/home/saulius/struct/CIF-dictionaries/cif_core.dic'
dictionary named 'cif_core.dic' version 2.4.1 from 2010-06-29.

Automatic conversion script
Id: cif_fix_enum 1527 2010-12-29 10:47:43Z saulius 
;
_cod_original_sg_symbol_H-M 'C 2/c'
_cod_database_code 4021204

loop_
_symmetry_equiv_pos_as_xyz
'x, y, z'
'-x, y, -z+1/2'
'x+1/2, y+1/2, z'
'-x+1/2, y+1/2, -z+1/2'
'-x, -y, -z'
'x, -y, z-1/2'
'-x+1/2, -y+1/2, -z'
'x+1/2, -y+1/2, z-1/2'

loop_
_atom_site_aniso_label
_atom_site_aniso_U_11
_atom_site_aniso_U_22
_atom_site_aniso_U_33
_atom_site_aniso_U_23
_atom_site_aniso_U_13
_atom_site_aniso_U_12
O1 0.0699(10) 0.0637(10) 0.0634(10) 0.0047(8) 0.0355(8) 0.0152(8)
O2 0.121(2) 0.0768(12) 0.0922(13) 0.0246(10) 0.0661(12) 0.0215(11)
O3 0.0842(11) 0.0709(11) 0.0673(10) 0.0100(8) 0.0489(9) 0.0152(8)
C1 0.0455(11) 0.0629(14) 0.0475(12) -0.0028(10) 0.0188(10) -0.0008(11)
C2 0.0567(14) 0.074(2) 0.069(2) -0.0052(13) 0.0314(12) 0.0102(12)
C3 0.0611(15) 0.102(2) 0.068(2) -0.0067(15) 0.0388(13) -0.0053(15)
C4 0.067(2) 0.085(2) 0.069(2) 0.0112(14) 0.0347(13) 0.0007(14)
C5 0.0597(14) 0.0648(15) 0.0627(15) 0.0055(12) 0.0255(12) 0.0030(12)
C6 0.0447(11) 0.0538(13) 0.0482(12) -0.0039(10) 0.0183(9) 0.0007(10)
C7 0.0530(12) 0.0540(13) 0.0568(13) -0.0093(11) 0.0243(10) 0.0022(10)
C8 0.0502(12) 0.0586(14) 0.0502(12) -0.0103(10) 0.0215(10) -0.0034(11)
C9 0.0631(14) 0.067(2) 0.0559(14) -0.0005(12) 0.0290(12) 0.0042(12)
C10 0.0517(13) 0.0579(14) 0.0584(14) -0.0045(11) 0.0210(11) -0.0004(11)
C11 0.0638(14) 0.0615(14) 0.0398(12) -0.0074(10) 0.0223(11) -0.0068(11)
C12 0.0560(13) 0.0624(15) 0.0493(13) -0.0061(11) 0.0228(11) -0.0029(11)
C13 0.0554(13) 0.0552(14) 0.0620(14) -0.0004(11) 0.0262(11) 0.0054(11)
C14 0.0582(13) 0.0578(14) 0.0552(13) 0.0072(10) 0.0281(11) 0.0066(11)
C15 0.0524(12) 0.0582(13) 0.0486(12) -0.0014(10) 0.0245(10) 0.0013(11)
C16 0.0703(15) 0.0562(14) 0.0599(14) 0.0054(11) 0.0345(12) 0.0140(11)
C17 0.075(2) 0.0625(15) 0.0560(14) 0.0100(11) 0.0338(12) 0.0109(13)
C18 0.0686(15) 0.075(2) 0.0529(14) 0.0098(12) 0.0305(11) 0.0065(13)
C19 0.098(2) 0.085(2) 0.092(2) -0.004(2) 0.054(2) -0.012(2)
C20 0.133(3) 0.110(2) 0.072(2) -0.008(2) 0.062(2) -0.004(2)

loop_
_atom_site_label
_atom_site_type_symbol
_atom_site_fract_x
_atom_site_fract_y
_atom_site_fract_z
_atom_site_U_iso_or_equiv
_atom_site_thermal_displace_type
_atom_site_occupancy
_atom_site_calc_flag
_atom_site_refinement_flags
_atom_site_disorder_group
O1 O 0.20707(5) -0.0556(2) -0.01055(9) 0.0633(5) Uani 1 d . .
O2 O 0.19031(6) -0.1719(3) 0.09077(12) 0.0894(6) Uani 1 d . .
O3 O 0.04910(5) 0.2877(3) 0.35696(10) 0.0684(5) Uani 1 d . .
C1 C 0.20511(6) 0.1017(4) -0.07038(13) 0.0525(6) Uani 1 d . .
C2 C 0.22595(7) 0.0464(4) -0.11980(15) 0.0650(6) Uani 1 d . .
H2A H 0.24125(7) -0.0887(4) -0.11176(15) 0.078 Uiso 1 calc R .
C3 C 0.22341(7) 0.1980(5) -0.1816(2) 0.0732(7) Uani 1 d . .
H3A H 0.23690(7) 0.1633(5) -0.2162(2) 0.088 Uiso 1 calc R .
C4 C 0.20115(7) 0.4006(5) -0.1931(2) 0.0717(7) Uani 1 d . .
H4A H 0.19961(7) 0.5005(5) -0.2352(2) 0.086 Uiso 1 calc R .
C5 C 0.18141(7) 0.4530(4) -0.14205(14) 0.0627(6) Uani 1 d . .
H5A H 0.16675(7) 0.5900(4) -0.14944(14) 0.075 Uiso 1 calc R .
C6 C 0.18293(6) 0.3045(3) -0.07923(12) 0.0495(5) Uani 1 d . .
C7 C 0.16181(6) 0.3442(4) -0.02580(13) 0.0544(6) Uani 1 d . .
H7A H 0.14677(6) 0.4790(4) -0.03091(13) 0.065 Uiso 1 calc R .
C8 C 0.16329(6) 0.1893(4) 0.03216(13) 0.0531(6) Uani 1 d . .
C9 C 0.18703(7) -0.0237(4) 0.04155(14) 0.0608(6) Uani 1 d . .
C10 C 0.14185(7) 0.2164(4) 0.08794(14) 0.0571(6) Uani 1 d . .
C11 C 0.12509(7) 0.2204(4) 0.13078(12) 0.0551(6) Uani 1 d . .
C12 C 0.10346(7) 0.2328(4) 0.18733(12) 0.0559(6) Uani 1 d . .
C13 C 0.10904(7) 0.0575(4) 0.24400(13) 0.0573(6) Uani 1 d . .
H13A H 0.12503(7) -0.0695(4) 0.24340(13) 0.069 Uiso 1 calc R .
C14 C 0.09135(7) 0.0688(4) 0.30073(13) 0.0558(6) Uani 1 d . .
H14A H 0.09554(7) -0.0501(4) 0.33819(13) 0.067 Uiso 1 calc R .
C15 C 0.06732(6) 0.2556(4) 0.30271(12) 0.0522(5) Uani 1 d . .
C16 C 0.06095(7) 0.4290(4) 0.24534(14) 0.0599(6) Uani 1 d . .
H16A H 0.04432(7) 0.5540(4) 0.24524(14) 0.072 Uiso 1 calc R .
C17 C 0.07860(7) 0.4196(4) 0.18912(14) 0.0626(6) Uani 1 d . .
H17A H 0.07410(7) 0.5385(4) 0.15153(14) 0.075 Uiso 1 calc R .
C18 C 0.05509(8) 0.1210(4) 0.42130(13) 0.0639(6) Uani 1 d . .
H18A H 0.08503(8) 0.0635(4) 0.44491(13) 0.077 Uiso 1 calc R .
C19 C 0.02391(9) -0.0707(5) 0.3855(2) 0.0870(8) Uani 1 d . .
H19A H 0.02969(9) -0.1468(5) 0.3432(2) 0.130 Uiso 1 calc R .
H19B H -0.00536(9) -0.0134(5) 0.3606(2) 0.130 Uiso 1 calc R .
H19C H 0.02732(9) -0.1752(5) 0.4299(2) 0.130 Uiso 1 calc R .
C20 C 0.04788(10) 0.2482(5) 0.4883(2) 0.0988(10) Uani 1 d . .
H20A H 0.06858(10) 0.3695(5) 0.5094(2) 0.148 Uiso 1 calc R .
H20B H 0.05156(10) 0.1473(5) 0.5338(2) 0.148 Uiso 1 calc R .
H20C H 0.01889(10) 0.3091(5) 0.4645(2) 0.148 Uiso 1 calc R .

loop_
_geom_bond_atom_site_label_1
_geom_bond_atom_site_label_2
_geom_bond_distance
_geom_bond_site_symmetry_2
_geom_bond_publ_flag
O1 C9 1.371(2) . ?
O1 C1 1.382(2) . ?
O2 C9 1.201(3) . ?
O3 C15 1.357(2) . ?
O3 C18 1.445(3) . ?
C1 C2 1.378(3) . ?
C1 C6 1.389(3) . ?
C2 C3 1.381(3) . ?
C3 C4 1.384(3) . ?
C4 C5 1.369(3) . ?
C5 C6 1.393(3) . ?
C6 C7 1.428(3) . ?
C7 C8 1.354(3) . ?
C8 C10 1.463(3) . ?
C8 C9 1.466(3) . ?
C10 C11 1.125(3) . ?
C11 C12 1.473(3) . ?
C12 C13 1.391(3) . ?
C12 C17 1.400(3) . ?
C13 C14 1.371(3) . ?
C14 C15 1.383(3) . ?
C15 C16 1.386(3) . ?
C16 C17 1.362(3) . ?
C18 C19 1.492(3) . ?
C18 C20 1.503(3) . ?

loop_
_cod_related_entry_id
_cod_related_entry_database
_cod_related_entry_code
1 ChemSpider 9441689
